data_2008771
loop_
_publ_author_name
'Quail, J. Wilson'
'Pandeya, Surendra N. '
'Dimmock, Jonathan R.'

_publ_section_title
3,4,5,6-Tetrahydro-2<i>H</i>-naphtho[1,2-<i>b</i>]pyran-2-spiro-2'-1',2',3',4'-tetrahydronaphthalene-1'-one
_journal_issue 8
_journal_name_full 'Acta Crystallographica Section C'
_journal_page_first 1349
_journal_page_last 1351
_journal_paper_doi 10.1107/S0108270199005417
_journal_volume 55
_journal_year 1999
_chemical_formula_moiety 'C22 H20 O2'
_chemical_formula_sum 'C22 H20 O2'
_chemical_formula_weight 316.399
_chemical_name_common 'dimer of 2-methylene-3,4-dihydo-1(2H)-naphthalenone'
_chemical_name_systematic
;
 3,4-dihydronaphthyl[2,3-b]tetrahydropyran-
2-spiro-2'-3,4-dihydro-1(2H)-naphthalenone
;
_space_group_IT_number 14
_symmetry_cell_setting monoclinic
_symmetry_space_group_name_Hall '-P 2ybc'
_symmetry_space_group_name_H-M 'P 1 21/c 1'
_audit_creation_method SHELXL-97
_cell_angle_alpha 90.00
_cell_angle_beta 96.362(6)
_cell_angle_gamma 90.00
_cell_formula_units_Z 4
_cell_length_a 8.0204(5)
_cell_length_b 9.0398(10)
_cell_length_c 22.5974(15)
_cell_measurement_reflns_used 25
_cell_measurement_temperature 123(2)
_cell_measurement_theta_max 18.17
_cell_measurement_theta_min 10.38
_cell_volume 1628.3(2)
_computing_cell_refinement 'CAD-4 EXPRESS'
_computing_data_collection 'CAD-4 EXPRESS (Enraf-Nonius, 1992)'
_computing_data_reduction 'Xtal3.5 (Hall et al., 1997)'
_computing_molecular_graphics Xtal3.5
_computing_publication_material SHELXL97
_computing_structure_refinement 'SHELXL97 (Sheldrick, 1997)'
_computing_structure_solution Xtal3.5
_diffrn_ambient_temperature 123(2)
_diffrn_measured_fraction_theta_full 0.938
_diffrn_measured_fraction_theta_max 0.938
_diffrn_measurement_device_type 'Enraf-Nonius CAD-4'
_diffrn_measurement_method \w
_diffrn_radiation_monochromator graphite
_diffrn_radiation_source 'fine-focus sealed tube'
_diffrn_radiation_type MoK\a
_diffrn_radiation_wavelength 0.71073
_diffrn_reflns_av_R_equivalents 0.025
_diffrn_reflns_av_sigmaI/netI 0.015
_diffrn_reflns_limit_h_max 9
_diffrn_reflns_limit_h_min -9
_diffrn_reflns_limit_k_max 11
_diffrn_reflns_limit_k_min 0
_diffrn_reflns_limit_l_max 28
_diffrn_reflns_limit_l_min 0
_diffrn_reflns_number 3762
_diffrn_reflns_theta_full 26.28
_diffrn_reflns_theta_max 26.28
_diffrn_reflns_theta_min 2.43
_diffrn_standards_decay_% 0
_diffrn_standards_interval_count 200
_diffrn_standards_interval_time 7200
_diffrn_standards_number 3
_exptl_absorpt_coefficient_mu 0.081
_exptl_absorpt_correction_T_max 1.000
_exptl_absorpt_correction_T_min 0.936
_exptl_absorpt_correction_type '\y scan'
_exptl_absorpt_process_details '(North et al., 1968)'
_exptl_crystal_colour colourless
_exptl_crystal_density_diffrn 1.2907
_exptl_crystal_density_method 'not measured'
_exptl_crystal_description block
_exptl_crystal_F_000 672.0
_exptl_crystal_size_max .47
_exptl_crystal_size_mid .25
_exptl_crystal_size_min .20
_refine_diff_density_max 0.315
_refine_diff_density_min -0.197
_refine_ls_extinction_coef 0.0072(13)
_refine_ls_extinction_method SHELXL97
_refine_ls_goodness_of_fit_ref 1.047
_refine_ls_hydrogen_treatment constr
_refine_ls_matrix_type full
_refine_ls_number_parameters 218
_refine_ls_number_reflns 3286
_refine_ls_number_restraints 0
_refine_ls_restrained_S_all 1.047
_refine_ls_R_factor_all 0.047
_refine_ls_R_factor_gt 0.038
_refine_ls_shift/su_max 0.001
_refine_ls_shift/su_mean 0.000
_refine_ls_structure_factor_coef Fsqd
_refine_ls_weighting_details 'w = 1/[\s^2^(Fo^2^)+(0.0491P)^2^+0.6387P] where P = (Fo^2^+2Fc^2^)/3'
_refine_ls_weighting_scheme calc
_refine_ls_wR_factor_ref 0.199
_reflns_number_gt 2825
_reflns_number_total 3286
_reflns_threshold_expression I>2\s(I)
_cod_data_source_file da1069.cif
_cod_data_source_block DA1069
_cod_depositor_comments
;
The following automatic conversions were performed:

'_refine_ls_weighting_scheme' value 'calc w =
1/[\s^2^(Fo^2^)+(0.0491P)^2^+0.6387P] where P = (Fo^2^+2Fc^2^)/3' was
changed to 'calc'. New tag '_refine_ls_weighting_details' was
created. The value of the new tag was set to 'w =
1/[\s^2^(Fo^2^)+(0.0491P)^2^+0.6387P] where P = (Fo^2^+2Fc^2^)/3'.

Automatic conversion script
Id: cif_fix_values 3143 2015-03-26 13:38:13Z robertas 
;
_cod_original_sg_symbol_H-M 'P 21/c'
_cod_database_code 2008771

loop_
_symmetry_equiv_pos_as_xyz
'x, y, z'
'-x, y+1/2, -z+1/2'
'-x, -y, -z'
'x, -y-1/2, z-1/2'

loop_
_atom_site_label
_atom_site_fract_x
_atom_site_fract_y
_atom_site_fract_z
_atom_site_U_iso_or_equiv
_atom_site_adp_type
_atom_site_calc_flag
_atom_site_refinement_flags
_atom_site_occupancy
_atom_site_disorder_assembly
_atom_site_disorder_group
_atom_site_type_symbol
O1 0.93998(10) 0.11672(9) 0.42103(4) 0.0168(2) Uani d . 1 . . O
O7 1.16039(11) 0.42681(10) 0.41518(4) 0.0227(2) Uani d . 1 . . O
C2 1.03233(15) 0.05412(13) 0.37926(5) 0.0162(3) Uani d . 1 . . C
C3 1.20008(15) 0.04942(14) 0.38453(6) 0.0191(3) Uani d . 1 . . C
C4 1.30536(16) 0.11863(15) 0.43617(6) 0.0229(3) Uani d . 1 . . C
H4A 1.3653 0.2050 0.4219 0.027 Uiso calc R 1 . . H
H4B 1.3905 0.0463 0.4529 0.027 Uiso calc R 1 . . H
C5 1.20117(16) 0.16878(15) 0.48531(6) 0.0213(3) Uani d . 1 . . C
H5A 1.1894 0.0850 0.5128 0.026 Uiso calc R 1 . . H
H5B 1.2616 0.2492 0.5085 0.026 Uiso calc R 1 . . H
C6 1.02731(15) 0.22356(14) 0.46115(5) 0.0173(3) Uani d . 1 . . C
C7 1.03035(15) 0.36924(14) 0.42649(5) 0.0168(3) Uani d . 1 . . C
C8 0.86387(15) 0.43971(14) 0.40878(5) 0.0171(3) Uani d . 1 . . C
C9 0.85145(16) 0.54972(15) 0.36501(6) 0.0206(3) Uani d . 1 . . C
H9 0.9469 0.5743 0.3456 0.025 Uiso calc R 1 . . H
C10 0.70163(17) 0.62292(15) 0.34978(6) 0.0242(3) Uani d . 1 . . C
H10 0.6934 0.6973 0.3199 0.029 Uiso calc R 1 . . H
C11 0.56263(17) 0.58627(15) 0.37882(6) 0.0244(3) Uani d . 1 . . C
H11 0.4592 0.6363 0.3687 0.029 Uiso calc R 1 . . H
C12 0.57413(16) 0.47767(14) 0.42222(6) 0.0216(3) Uani d . 1 . . C
H12 0.4782 0.4541 0.4416 0.026 Uiso calc R 1 . . H
C13 0.72425(15) 0.40204(13) 0.43809(5) 0.0176(3) Uani d . 1 . . C
C14 0.73457(16) 0.28338(14) 0.48515(6) 0.0202(3) Uani d . 1 . . C
H14A 0.6800 0.1926 0.4679 0.024 Uiso calc R 1 . . H
H14B 0.6716 0.3162 0.5181 0.024 Uiso calc R 1 . . H
C15 0.91406(16) 0.24671(14) 0.51027(5) 0.0194(3) Uani d . 1 . . C
H15A 0.9140 0.1558 0.5347 0.023 Uiso calc R 1 . . H
H15B 0.9593 0.3284 0.5365 0.023 Uiso calc R 1 . . H
C16 1.28560(16) -0.01940(16) 0.33515(6) 0.0240(3) Uani d . 1 . . C
H16A 1.3970 -0.0574 0.3516 0.029 Uiso calc R 1 . . H
H16B 1.3031 0.0570 0.3051 0.029 Uiso calc R 1 . . H
C17 1.18195(17) -0.14569(16) 0.30533(6) 0.0253(3) Uani d . 1 . . C
H17A 1.2316 -0.1773 0.2692 0.030 Uiso calc R 1 . . H
H17B 1.1850 -0.2311 0.3329 0.030 Uiso calc R 1 . . H
C18 1.00200(16) -0.09942(14) 0.28842(6) 0.0198(3) Uani d . 1 . . C
C19 0.90823(17) -0.14942(16) 0.23703(6) 0.0242(3) Uani d . 1 . . C
H19 0.9581 -0.2143 0.2110 0.029 Uiso calc R 1 . . H
C20 0.74217(18) -0.10581(15) 0.22319(6) 0.0240(3) Uani d . 1 . . C
H20 0.6798 -0.1394 0.1875 0.029 Uiso calc R 1 . . H
C21 0.66797(16) -0.01311(15) 0.26159(6) 0.0212(3) Uani d . 1 . . C
H21 0.5542 0.0159 0.2524 0.025 Uiso calc R 1 . . H
C22 0.75960(15) 0.03747(14) 0.31343(5) 0.0182(3) Uani d . 1 . . C
H22 0.7080 0.1004 0.3397 0.022 Uiso calc R 1 . . H
C23 0.92715(15) -0.00387(13) 0.32699(5) 0.0162(3) Uani d . 1 . . C

loop_
_atom_site_aniso_label
_atom_site_aniso_U_11
_atom_site_aniso_U_22
_atom_site_aniso_U_33
_atom_site_aniso_U_12
_atom_site_aniso_U_13
_atom_site_aniso_U_23
O1 0.0154(4) 0.0170(4) 0.0183(4) -0.0017(3) 0.0027(3) -0.0045(3)
O7 0.0175(5) 0.0219(5) 0.0293(5) -0.0021(4) 0.0051(4) 0.0019(4)
C2 0.0176(6) 0.0131(6) 0.0183(6) 0.0005(5) 0.0041(5) 0.0010(5)
C3 0.0171(6) 0.0156(6) 0.0248(6) 0.0004(5) 0.0030(5) 0.0014(5)
C4 0.0156(6) 0.0200(6) 0.0320(7) 0.0010(5) -0.0021(5) 0.0007(6)
C5 0.0206(7) 0.0178(6) 0.0239(6) -0.0012(5) -0.0047(5) 0.0000(5)
C6 0.0180(6) 0.0152(6) 0.0181(6) -0.0021(5) -0.0006(5) -0.0025(5)
C7 0.0181(6) 0.0163(6) 0.0162(6) -0.0017(5) 0.0024(5) -0.0029(5)
C8 0.0176(6) 0.0158(6) 0.0178(6) -0.0014(5) 0.0008(5) -0.0026(5)
C9 0.0210(6) 0.0207(6) 0.0200(6) -0.0026(5) 0.0015(5) -0.0001(5)
C10 0.0276(7) 0.0216(7) 0.0219(6) 0.0006(5) -0.0034(5) 0.0027(5)
C11 0.0191(6) 0.0246(7) 0.0283(7) 0.0042(5) -0.0037(5) -0.0039(6)
C12 0.0179(6) 0.0216(7) 0.0256(7) -0.0021(5) 0.0033(5) -0.0061(5)
C13 0.0183(6) 0.0160(6) 0.0185(6) -0.0027(5) 0.0013(5) -0.0043(5)
C14 0.0228(6) 0.0182(6) 0.0209(6) -0.0016(5) 0.0078(5) -0.0015(5)
C15 0.0259(7) 0.0157(6) 0.0165(6) -0.0021(5) 0.0020(5) -0.0001(5)
C16 0.0168(6) 0.0250(7) 0.0311(7) 0.0028(5) 0.0065(5) -0.0008(6)
C17 0.0221(7) 0.0242(7) 0.0306(7) 0.0051(6) 0.0067(6) -0.0054(6)
C18 0.0208(6) 0.0179(6) 0.0215(6) 0.0003(5) 0.0062(5) 0.0004(5)
C19 0.0298(7) 0.0230(7) 0.0210(6) 0.0003(6) 0.0079(5) -0.0042(5)
C20 0.0285(7) 0.0256(7) 0.0175(6) -0.0044(6) 0.0005(5) -0.0004(5)
C21 0.0190(6) 0.0248(7) 0.0197(6) -0.0009(5) 0.0013(5) 0.0024(5)
C22 0.0185(6) 0.0179(6) 0.0187(6) 0.0000(5) 0.0047(5) 0.0011(5)
C23 0.0176(6) 0.0140(6) 0.0175(6) -0.0021(5) 0.0044(5) 0.0022(5)

loop_
_atom_type_symbol
_atom_type_description
_atom_type_scat_dispersion_real
_atom_type_scat_dispersion_imag
_atom_type_scat_source
O O 0.0106 0.0060 'International Tables Vol C Tables 4.2.6.8 and 6.1.1.4'
C C 0.0033 0.0016 'International Tables Vol C Tables 4.2.6.8 and 6.1.1.4'
H H 0.0000 0.0000 'International Tables Vol C Tables 4.2.6.8 and 6.1.1.4'

loop_
_geom_angle_atom_site_label_1
_geom_angle_atom_site_label_2
_geom_angle_atom_site_label_3
_geom_angle
C2 O1 C6 116.14(9)
C3 C2 O1 124.14(11)
C3 C2 C23 122.81(11)
O1 C2 C23 113.02(10)
C2 C3 C4 122.00(12)
C2 C3 C16 118.87(12)
C4 C3 C16 119.02(11)
C3 C4 C5 112.50(10)
C3 C4 H4A 109.1
C5 C4 H4A 109.1
C3 C4 H4B 109.1
C5 C4 H4B 109.1
H4A C4 H4B 107.8
C6 C5 C4 112.83(10)
C6 C5 H5A 109.0
C4 C5 H5A 109.0
C6 C5 H5B 109.0
C4 C5 H5B 109.0
H5A C5 H5B 107.8
O1 C6 C5 111.54(10)
O1 C6 C15 105.13(9)
C5 C6 C15 112.29(10)
O1 C6 C7 106.64(9)
C5 C6 C7 113.36(10)
C15 C6 C7 107.36(10)
O7 C7 C8 121.51(11)
O7 C7 C6 122.45(11)
C8 C7 C6 116.02(10)
C9 C8 C13 120.53(12)
C9 C8 C7 118.96(11)
C13 C8 C7 120.41(11)
C10 C9 C8 120.57(12)
C10 C9 H9 119.7
C8 C9 H9 119.7
C9 C10 C11 119.18(12)
C9 C10 H10 120.4
C11 C10 H10 120.4
C12 C11 C10 120.54(12)
C12 C11 H11 119.7
C10 C11 H11 119.7
C11 C12 C13 121.16(12)
C11 C12 H12 119.4
C13 C12 H12 119.4
C12 C13 C8 118.03(12)
C12 C13 C14 120.55(11)
C8 C13 C14 121.42(11)
C13 C14 C15 113.17(10)
C13 C14 H14A 108.9
C15 C14 H14A 108.9
C13 C14 H14B 108.9
C15 C14 H14B 108.9
H14A C14 H14B 107.8
C14 C15 C6 111.90(10)
C14 C15 H15A 109.2
C6 C15 H15A 109.2
C14 C15 H15B 109.2
C6 C15 H15B 109.2
H15A C15 H15B 107.9
C3 C16 C17 111.44(11)
C3 C16 H16A 109.3
C17 C16 H16A 109.3
C3 C16 H16B 109.3
C17 C16 H16B 109.3
H16A C16 H16B 108.0
C18 C17 C16 111.31(11)
C18 C17 H17A 109.4
C16 C17 H17A 109.4
C18 C17 H17B 109.4
C16 C17 H17B 109.4
H17A C17 H17B 108.0
C19 C18 C23 119.29(12)
C19 C18 C17 122.39(12)
C23 C18 C17 118.31(11)
C18 C19 C20 120.84(12)
C18 C19 H19 119.6
C20 C19 H19 119.6
C21 C20 C19 119.81(12)
C21 C20 H20 120.1
C19 C20 H20 120.1
C20 C21 C22 120.18(12)
C20 C21 H21 119.9
C22 C21 H21 119.9
C21 C22 C23 120.23(12)
C21 C22 H22 119.9
C23 C22 H22 119.9
C22 C23 C18 119.64(11)
C22 C23 C2 122.26(11)
C18 C23 C2 118.04(11)

loop_
_geom_bond_atom_site_label_1
_geom_bond_atom_site_label_2
_geom_bond_site_symmetry_2
_geom_bond_distance
_geom_bond_publ_flag
O1 C2 . 1.3837(14) ?
O1 C6 . 1.4507(14) ?
O7 C7 . 1.2177(15) ?
C2 C3 . 1.3382(17) ?
C2 C23 . 1.4700(17) ?
C3 C4 . 1.4993(18) ?
C3 C16 . 1.5074(18) ?
C4 C5 . 1.5307(19) ?
C4 H4A . 0.9900 ?
C4 H4B . 0.9900 ?
C5 C6 . 1.5228(17) ?
C5 H5A . 0.9900 ?
C5 H5B . 0.9900 ?
C6 C15 . 1.5246(17) ?
C6 C7 . 1.5338(17) ?
C7 C8 . 1.4935(17) ?
C8 C9 . 1.3984(18) ?
C8 C13 . 1.4045(17) ?
C9 C10 . 1.3815(19) ?
C9 H9 . 0.9500 ?
C10 C11 . 1.395(2) ?
C10 H10 . 0.9500 ?
C11 C12 . 1.383(2) ?
C11 H11 . 0.9500 ?
C12 C13 . 1.3964(18) ?
C12 H12 . 0.9500 ?
C13 C14 . 1.5063(18) ?
C14 C15 . 1.5243(18) ?
C14 H14A . 0.9900 ?
C14 H14B . 0.9900 ?
C15 H15A . 0.9900 ?
C15 H15B . 0.9900 ?
C16 C17 . 1.5245(19) ?
C16 H16A . 0.9900 ?
C16 H16B . 0.9900 ?
C17 C18 . 1.5106(18) ?
C17 H17A . 0.9900 ?
C17 H17B . 0.9900 ?
C18 C19 . 1.3874(19) ?
C18 C23 . 1.4079(17) ?
C19 C20 . 1.391(2) ?
C19 H19 . 0.9500 ?
C20 C21 . 1.3869(19) ?
C20 H20 . 0.9500 ?
C21 C22 . 1.3895(18) ?
C21 H21 . 0.9500 ?
C22 C23 . 1.3957(17) ?
C22 H22 . 0.9500 ?

loop_
_geom_torsion_atom_site_label_1
_geom_torsion_atom_site_label_2
_geom_torsion_atom_site_label_3
_geom_torsion_atom_site_label_4
_geom_torsion
C6 O1 C2 C3 21.18(17)
C6 O1 C2 C23 -157.20(10)
O1 C2 C3 C4 -2.6(2)
C23 C2 C3 C4 175.62(12)
O1 C2 C3 C16 -178.78(11)
C23 C2 C3 C16 -0.57(19)
C2 C3 C4 C5 9.81(18)
C16 C3 C4 C5 -174.01(11)
C3 C4 C5 C6 -33.97(15)
C2 O1 C6 C5 -45.21(14)
C2 O1 C6 C15 -167.16(10)
C2 O1 C6 C7 79.05(12)
C4 C5 C6 O1 51.95(14)
C4 C5 C6 C15 169.66(11)
C4 C5 C6 C7 -68.44(14)
O1 C6 C7 O7 -116.85(12)
C5 C6 C7 O7 6.28(17)
C15 C6 C7 O7 130.88(12)
O1 C6 C7 C8 64.95(13)
C5 C6 C7 C8 -171.92(10)
C15 C6 C7 C8 -47.31(13)
O7 C7 C8 C9 17.88(18)
C6 C7 C8 C9 -163.91(11)
O7 C7 C8 C13 -158.50(12)
C6 C7 C8 C13 19.72(16)
C13 C8 C9 C10 -0.13(19)
C7 C8 C9 C10 -176.50(12)
C8 C9 C10 C11 0.3(2)
C9 C10 C11 C12 -0.2(2)
C10 C11 C12 C13 0.0(2)
C11 C12 C13 C8 0.18(18)
C11 C12 C13 C14 -179.61(12)
C9 C8 C13 C12 -0.10(18)
C7 C8 C13 C12 176.22(11)
C9 C8 C13 C14 179.69(11)
C7 C8 C13 C14 -4.00(18)
C12 C13 C14 C15 -162.23(11)
C8 C13 C14 C15 17.99(17)
C13 C14 C15 C6 -47.84(14)
O1 C6 C15 C14 -51.63(13)
C5 C6 C15 C14 -173.08(10)
C7 C6 C15 C14 61.66(13)
C2 C3 C16 C17 -32.73(17)
C4 C3 C16 C17 150.96(12)
C3 C16 C17 C18 49.76(15)
C16 C17 C18 C19 144.15(13)
C16 C17 C18 C23 -36.86(17)
C23 C18 C19 C20 0.3(2)
C17 C18 C19 C20 179.27(13)
C18 C19 C20 C21 -1.1(2)
C19 C20 C21 C22 0.7(2)
C20 C21 C22 C23 0.42(19)
C21 C22 C23 C18 -1.20(18)
C21 C22 C23 C2 176.05(11)
C19 C18 C23 C22 0.84(18)
C17 C18 C23 C22 -178.18(12)
C19 C18 C23 C2 -176.51(11)
C17 C18 C23 C2 4.46(17)
C3 C2 C23 C22 -161.21(12)
O1 C2 C23 C22 17.18(16)
C3 C2 C23 C18 16.07(18)
O1 C2 C23 C18 -165.53(10)
